data_2235637
loop_
_publ_author_name
'Kia, Reza'
'Kargar, Hadi'
'Adabi Ardakani, Amir'
'Tahir, Muhammad Nawaz'

_publ_section_title
;
 4,6-Dichloro-2-[(<i>E</i>)-(2-{[(<i>E</i>)-3,5-dichloro-2-oxidobenzylidene]azaniumyl}ethyl)iminiumylmethyl]phenolate
;
_journal_coeditor_code SU2459
_journal_issue 7
_journal_name_full 'Acta Crystallographica Section E'
_journal_page_first o2242
_journal_page_last o2243
_journal_paper_doi 10.1107/S160053681202870X
_journal_volume 68
_journal_year 2012
_chemical_formula_iupac 'C16 H12 Cl4 N2 O2'
_chemical_formula_moiety 'C16 H12 Cl4 N2 O2'
_chemical_formula_sum 'C16 H12 Cl4 N2 O2'
_chemical_formula_weight 406.08
_chemical_name_systematic
4,6-Dichloro-2-[(<i>E</i>)-(2-{[(<i>E</i>)-3,5-dichloro-2-oxidobenzylidene]azaniumyl}ethyl)iminiumylmethyl]phenolate
_space_group_IT_number 15
_symmetry_cell_setting monoclinic
_symmetry_space_group_name_Hall '-C 2yc'
_symmetry_space_group_name_H-M 'C 1 2/c 1'
_atom_sites_solution_hydrogens geom
_atom_sites_solution_primary direct
_atom_sites_solution_secondary difmap
_audit_creation_method SHELXL-97
_cell_angle_alpha 90.00
_cell_angle_beta 114.955(4)
_cell_angle_gamma 90.00
_cell_formula_units_Z 4
_cell_length_a 20.0505(14)
_cell_length_b 10.1460(9)
_cell_length_c 9.0579(6)
_cell_measurement_reflns_used 936
_cell_measurement_temperature 291(2)
_cell_measurement_theta_max 27.50
_cell_measurement_theta_min 2.45
_cell_volume 1670.6(2)
_computing_cell_refinement 'SAINT (Bruker, 2005)'
_computing_data_collection 'APEX2 (Bruker, 2005)'
_computing_data_reduction 'SAINT (Bruker, 2005)'
_computing_molecular_graphics 'SHELXTL (Sheldrick, 2008)'
_computing_publication_material 'SHELXTL (Sheldrick, 2008) and PLATON (Spek, 2009)'
_computing_structure_refinement 'SHELXL97 (Sheldrick, 2008)'
_computing_structure_solution 'SHELXS97 (Sheldrick, 2008)'
_diffrn_ambient_temperature 291(2)
_diffrn_measured_fraction_theta_full 0.991
_diffrn_measured_fraction_theta_max 0.991
_diffrn_measurement_device_type
;
Bruker SMART APEXII CCD area-detector
;
_diffrn_measurement_method '\f and \w scans'
_diffrn_radiation_monochromator graphite
_diffrn_radiation_source 'fine-focus sealed tube'
_diffrn_radiation_type MoK\a
_diffrn_radiation_wavelength 0.71073
_diffrn_reflns_av_R_equivalents 0.0403
_diffrn_reflns_av_sigmaI/netI 0.0515
_diffrn_reflns_limit_h_max 25
_diffrn_reflns_limit_h_min -25
_diffrn_reflns_limit_k_max 12
_diffrn_reflns_limit_k_min -7
_diffrn_reflns_limit_l_max 11
_diffrn_reflns_limit_l_min -9
_diffrn_reflns_number 6453
_diffrn_reflns_theta_full 27.10
_diffrn_reflns_theta_max 27.10
_diffrn_reflns_theta_min 2.24
_diffrn_standards_number 0
_exptl_absorpt_coefficient_mu 0.720
_exptl_absorpt_correction_T_max 0.9315
_exptl_absorpt_correction_T_min 0.8635
_exptl_absorpt_correction_type multi-scan
_exptl_absorpt_process_details '(<i>SADABS</i>; Bruker, 2005)'
_exptl_crystal_colour yellow
_exptl_crystal_density_diffrn 1.614
_exptl_crystal_density_method 'not measured'
_exptl_crystal_description block
_exptl_crystal_F_000 824
_exptl_crystal_size_max 0.21
_exptl_crystal_size_mid 0.14
_exptl_crystal_size_min 0.10
_refine_diff_density_max 0.237
_refine_diff_density_min -0.279
_refine_ls_extinction_method none
_refine_ls_goodness_of_fit_ref 0.973
_refine_ls_hydrogen_treatment constr
_refine_ls_matrix_type full
_refine_ls_number_parameters 109
_refine_ls_number_reflns 1838
_refine_ls_number_restraints 0
_refine_ls_restrained_S_all 0.973
_refine_ls_R_factor_all 0.0816
_refine_ls_R_factor_gt 0.0417
_refine_ls_shift/su_max 0.001
_refine_ls_shift/su_mean 0.000
_refine_ls_structure_factor_coef Fsqd
_refine_ls_weighting_details 'calc w=1/[\s^2^(Fo^2^)+(0.0431P)^2^] where P=(Fo^2^+2Fc^2^)/3'
_refine_ls_weighting_scheme calc
_refine_ls_wR_factor_gt 0.0829
_refine_ls_wR_factor_ref 0.0969
_reflns_number_gt 1146
_reflns_number_total 1838
_reflns_threshold_expression I>2\s(I)
_cod_data_source_file su2459.cif
_cod_data_source_block I
_cod_original_sg_symbol_H-M 'C 2/c'
_cod_database_code 2235637
_cod_database_fobs_code 2235637

loop_
_symmetry_equiv_pos_as_xyz
'x, y, z'
'-x, y, -z+1/2'
'x+1/2, y+1/2, z'
'-x+1/2, y+1/2, -z+1/2'
'-x, -y, -z'
'x, -y, z-1/2'
'-x+1/2, -y+1/2, -z'
'x+1/2, -y+1/2, z-1/2'

loop_
_atom_site_type_symbol
_atom_site_label
_atom_site_fract_x
_atom_site_fract_y
_atom_site_fract_z
_atom_site_U_iso_or_equiv
_atom_site_adp_type
_atom_site_calc_flag
_atom_site_refinement_flags
_atom_site_occupancy
_atom_site_symmetry_multiplicity
C C1 0.15792(12) 0.3326(2) 0.9612(3) 0.0382(6) Uani d . 1 1
C C2 0.13797(12) 0.1976(3) 0.9247(3) 0.0402(6) Uani d . 1 1
C C3 0.09283(12) 0.1562(3) 0.7713(3) 0.0451(6) Uani d . 1 1
H H3 0.0814 0.0672 0.7511 0.054 Uiso calc R 1 1
C C4 0.06374(12) 0.2481(3) 0.6446(3) 0.0456(7) Uani d . 1 1
C C5 0.07928(12) 0.3784(3) 0.6728(3) 0.0444(6) Uani d . 1 1
H H5 0.0591 0.4384 0.5877 0.053 Uiso calc R 1 1
C C6 0.12553(12) 0.4231(2) 0.8292(3) 0.0376(6) Uani d . 1 1
C C7 0.14430(12) 0.5599(3) 0.8529(3) 0.0413(6) Uani d . 1 1
H H7 0.1217 0.6175 0.7661 0.050 Uiso calc R 1 1
Cl Cl1 0.17398(4) 0.08447(7) 1.08141(8) 0.0568(2) Uani d . 1 1
Cl Cl2 0.00981(4) 0.19341(9) 0.44794(8) 0.0718(3) Uani d . 1 1
N N1 0.19105(10) 0.6061(2) 0.9888(2) 0.0432(5) Uani d . 1 1
H H1 0.2100 0.5376 1.0712 0.052 Uiso d R 1 1
C C8 0.21355(13) 0.7436(3) 1.0075(3) 0.0479(6) Uani d . 1 1
H H8A 0.2193 0.7756 1.1130 0.057 Uiso calc R 1 1
H H8B 0.1761 0.7963 0.9242 0.057 Uiso calc R 1 1
O O1 0.20257(9) 0.37045(17) 1.10541(17) 0.0482(5) Uani d . 1 1

loop_
_atom_site_aniso_label
_atom_site_aniso_U_11
_atom_site_aniso_U_22
_atom_site_aniso_U_33
_atom_site_aniso_U_12
_atom_site_aniso_U_13
_atom_site_aniso_U_23
C1 0.0382(12) 0.0382(16) 0.0418(14) -0.0014(11) 0.0203(11) -0.0028(12)
C2 0.0407(12) 0.0379(16) 0.0450(13) 0.0008(11) 0.0210(11) 0.0003(12)
C3 0.0474(14) 0.0370(16) 0.0545(16) -0.0089(12) 0.0250(13) -0.0078(13)
C4 0.0430(14) 0.0510(19) 0.0432(15) -0.0101(12) 0.0185(12) -0.0109(13)
C5 0.0411(13) 0.0533(19) 0.0395(13) -0.0013(12) 0.0176(11) 0.0036(13)
C6 0.0385(12) 0.0374(16) 0.0408(13) -0.0017(11) 0.0206(11) 0.0008(12)
C7 0.0443(14) 0.0415(17) 0.0424(13) 0.0029(11) 0.0224(12) 0.0030(12)
Cl1 0.0654(4) 0.0412(4) 0.0622(4) 0.0037(3) 0.0253(4) 0.0099(3)
Cl2 0.0669(5) 0.0858(7) 0.0498(4) -0.0168(4) 0.0119(4) -0.0205(4)
N1 0.0539(12) 0.0323(14) 0.0452(12) -0.0036(10) 0.0227(10) 0.0003(10)
C8 0.0610(15) 0.0300(16) 0.0576(16) -0.0066(12) 0.0298(14) -0.0038(12)
O1 0.0571(10) 0.0443(12) 0.0361(9) -0.0042(9) 0.0128(8) 0.0005(8)

loop_
_atom_type_symbol
_atom_type_description
_atom_type_scat_dispersion_real
_atom_type_scat_dispersion_imag
_atom_type_scat_source
C C 0.0033 0.0016 'International Tables Vol C Tables 4.2.6.8 and 6.1.1.4'
H H 0.0000 0.0000 'International Tables Vol C Tables 4.2.6.8 and 6.1.1.4'
N N 0.0061 0.0033 'International Tables Vol C Tables 4.2.6.8 and 6.1.1.4'
O O 0.0106 0.0060 'International Tables Vol C Tables 4.2.6.8 and 6.1.1.4'
Cl Cl 0.1484 0.1585 'International Tables Vol C Tables 4.2.6.8 and 6.1.1.4'

loop_
_geom_angle_atom_site_label_1
_geom_angle_atom_site_label_2
_geom_angle_atom_site_label_3
_geom_angle_site_symmetry_1
_geom_angle_site_symmetry_3
_geom_angle
O1 C1 C2 . . 121.8(2)
O1 C1 C6 . . 122.1(2)
C2 C1 C6 . . 116.1(2)
C3 C2 C1 . . 122.2(2)
C3 C2 Cl1 . . 119.9(2)
C1 C2 Cl1 . . 117.91(18)
C2 C3 C4 . . 119.8(2)
C2 C3 H3 . . 120.1
C4 C3 H3 . . 120.1
C5 C4 C3 . . 120.8(2)
C5 C4 Cl2 . . 119.8(2)
C3 C4 Cl2 . . 119.4(2)
C4 C5 C6 . . 120.5(2)
C4 C5 H5 . . 119.8
C6 C5 H5 . . 119.8
C5 C6 C1 . . 120.7(2)
C5 C6 C7 . . 119.1(2)
C1 C6 C7 . . 120.0(2)
N1 C7 C6 . . 122.7(2)
N1 C7 H7 . . 118.7
C6 C7 H7 . . 118.7
C7 N1 C8 . . 121.9(2)
C7 N1 H1 . . 111.5
C8 N1 H1 . . 126.5
N1 C8 C8 . 7_567 109.5(3)
N1 C8 H8A . . 109.8
C8 C8 H8A 7_567 . 109.8
N1 C8 H8B . . 109.8
C8 C8 H8B 7_567 . 109.8
H8A C8 H8B . . 108.2

loop_
_geom_bond_atom_site_label_1
_geom_bond_atom_site_label_2
_geom_bond_site_symmetry_2
_geom_bond_distance
C1 O1 . 1.292(2)
C1 C2 . 1.426(3)
C1 C6 . 1.429(3)
C2 C3 . 1.366(3)
C2 Cl1 . 1.729(2)
C3 C4 . 1.401(3)
C3 H3 . 0.9300
C4 C5 . 1.358(4)
C4 Cl2 . 1.740(2)
C5 C6 . 1.401(3)
C5 H5 . 0.9300
C6 C7 . 1.430(3)
C7 N1 . 1.281(3)
C7 H7 . 0.9300
N1 C8 . 1.453(3)
N1 H1 . 0.9724
C8 C8 7_567 1.529(5)
C8 H8A . 0.9700
C8 H8B . 0.9700

loop_
_geom_hbond_atom_site_label_D
_geom_hbond_atom_site_label_H
_geom_hbond_atom_site_label_A
_geom_hbond_site_symmetry_A
_geom_hbond_distance_DH
_geom_hbond_distance_HA
_geom_hbond_distance_DA
_geom_hbond_angle_DHA
_geom_hbond_publ_flag
N1 H1 O1 . 0.97 1.74 2.585(3) 143 y
C8 H8A O1 4_557 0.97 2.55 3.436(3) 152 y

loop_
_geom_torsion_atom_site_label_1
_geom_torsion_atom_site_label_2
_geom_torsion_atom_site_label_3
_geom_torsion_atom_site_label_4
_geom_torsion_site_symmetry_4
_geom_torsion
O1 C1 C2 C3 . -177.7(2)
C6 C1 C2 C3 . 2.4(3)
O1 C1 C2 Cl1 . 1.4(3)
C6 C1 C2 Cl1 . -178.53(15)
C1 C2 C3 C4 . -1.0(3)
Cl1 C2 C3 C4 . 180.00(17)
C2 C3 C4 C5 . -0.7(3)
C2 C3 C4 Cl2 . 177.00(17)
C3 C4 C5 C6 . 0.8(3)
Cl2 C4 C5 C6 . -176.92(17)
C4 C5 C6 C1 . 0.8(3)
C4 C5 C6 C7 . 176.3(2)
O1 C1 C6 C5 . 177.77(19)
C2 C1 C6 C5 . -2.3(3)
O1 C1 C6 C7 . 2.3(3)
C2 C1 C6 C7 . -177.81(19)
C5 C6 C7 N1 . -173.9(2)
C1 C6 C7 N1 . 1.6(3)
C6 C7 N1 C8 . 175.4(2)
C7 N1 C8 C8 7_567 -97.9(3)
